data_4034770
loop_
_publ_author_name
'Mamedov, Vakhid A.'
'Zhukova, Nataliya A.'
'Gubaidullin, Aidar T.'
'Syakaev, Victor V.'
'Kadyrova, Milyausha S.'
'Beschastnova, Tat'yana N.'
'Bazanova, Olga B.'
'Rizvanov, Il Dar Kh'
'Latypov, Shamil K.'

_publ_section_title
;
 One-Pot Synthesis of 7-(Benzimidazol-2-yl)thioxolumazine and -lumazine
 Derivatives via H<sub>2</sub>SO<sub>4</sub>-Catalyzed Rearrangement of
 Quinoxalinones When Exposed to 5,6-Diamino-2-mercapto- and
 2,5,6-Triaminopyrimidin-4-ols.
;
_journal_issue 24
_journal_name_full 'The Journal of organic chemistry'
_journal_page_first 14942
_journal_page_last 14953
_journal_paper_doi 10.1021/acs.joc.8b02161
_journal_volume 83
_journal_year 2018
_chemical_formula_moiety 'C18 H13 N7 O2 S, 4(H2 O)'
_chemical_formula_sum 'C18 H21 N7 O6 S'
_chemical_formula_weight 463.48
_space_group_crystal_system orthorhombic
_space_group_IT_number 61
_space_group_name_Hall '-P 2ac 2ab'
_space_group_name_H-M_alt 'P b c a'
_atom_sites_solution_hydrogens mixed
_audit_creation_method SHELXL-2014/7
_cell_angle_alpha 90
_cell_angle_beta 90
_cell_angle_gamma 90
_cell_formula_units_Z 8
_cell_length_a 6.623(3)
_cell_length_b 18.287(9)
_cell_length_c 33.616(15)
_cell_measurement_reflns_used 1145
_cell_measurement_temperature 100(2)
_cell_measurement_theta_max 26.02
_cell_measurement_theta_min 3.33
_cell_volume 4071(3)
_computing_cell_refinement 'Bruker SAINT'
_computing_data_collection 'Bruker APEX2'
_computing_data_reduction 'Bruker SAINT'
_computing_molecular_graphics 'Bruker SHELXTL'
_computing_publication_material 'Bruker SHELXTL'
_computing_structure_refinement 'SHELXL-2014/7 (Sheldrick, 2014)'
_diffrn_ambient_temperature 100(2)
_diffrn_measured_fraction_theta_full 0.982
_diffrn_measured_fraction_theta_max 0.723
_diffrn_measurement_device_type 'Bruker APEX-II CCD'
_diffrn_measurement_method '\f and \w scans'
_diffrn_radiation_monochromator graphite
_diffrn_radiation_source 'sealed tube'
_diffrn_radiation_type MoK\a
_diffrn_radiation_wavelength 0.71073
_diffrn_reflns_av_R_equivalents 0.2336
_diffrn_reflns_av_unetI/netI 0.2533
_diffrn_reflns_Laue_measured_fraction_full 0.982
_diffrn_reflns_Laue_measured_fraction_max 0.723
_diffrn_reflns_limit_h_max 7
_diffrn_reflns_limit_h_min -7
_diffrn_reflns_limit_k_max 22
_diffrn_reflns_limit_k_min -22
_diffrn_reflns_limit_l_max 43
_diffrn_reflns_limit_l_min -40
_diffrn_reflns_number 14841
_diffrn_reflns_point_group_measured_fraction_full 0.982
_diffrn_reflns_point_group_measured_fraction_max 0.723
_diffrn_reflns_theta_full 25.242
_diffrn_reflns_theta_max 28.348
_diffrn_reflns_theta_min 3.637
_exptl_absorpt_coefficient_mu 0.213
_exptl_absorpt_correction_T_max 0.7457
_exptl_absorpt_correction_T_min 0.4561
_exptl_absorpt_correction_type multi-scan
_exptl_absorpt_process_details
;
 G.M. Sheldrick (1998a). SADABS v.2.01, Bruker.
 Siemens Area Detector Absorption Correction Program.
 Bruker AXS. Madison. Wisconsin. USA
;
_exptl_crystal_colour yellow
_exptl_crystal_density_diffrn 1.512
_exptl_crystal_description plate
_exptl_crystal_F_000 1936
_exptl_crystal_size_max 0.644
_exptl_crystal_size_mid 0.200
_exptl_crystal_size_min 0.050
_refine_diff_density_max 0.806
_refine_diff_density_min -0.276
_refine_diff_density_rms 0.062
_refine_ls_extinction_coef 0.0177(14)
_refine_ls_extinction_expression Fc^*^=kFc[1+0.001xFc^2^\l^3^/sin(2\q)]^-1/4^
_refine_ls_extinction_method 'SHELXL-2014/7 (Sheldrick 2014'
_refine_ls_goodness_of_fit_ref 0.852
_refine_ls_hydrogen_treatment mixed
_refine_ls_matrix_type full
_refine_ls_number_parameters 311
_refine_ls_number_reflns 3668
_refine_ls_number_restraints 14
_refine_ls_restrained_S_all 0.853
_refine_ls_R_factor_all 0.3980
_refine_ls_R_factor_gt 0.0773
_refine_ls_shift/su_max 0.000
_refine_ls_shift/su_mean 0.000
_refine_ls_structure_factor_coef Fsqd
_refine_ls_weighting_details 'w=1/[\s^2^(Fo^2^)+(0.0378P)^2^] where P=(Fo^2^+2Fc^2^)/3'
_refine_ls_weighting_scheme calc
_refine_ls_wR_factor_gt 0.1124
_refine_ls_wR_factor_ref 0.1844
_reflns_Friedel_coverage 0.000
_reflns_number_gt 952
_reflns_number_total 3668
_reflns_threshold_expression 'I > 2\s(I)'
_cod_data_source_file jo8b02161_si_005.cif
_cod_data_source_block vakh_s632
_cod_database_code 4034770
_shelx_shelxl_version_number 2014/7
_shelx_space_group_comment
;
The symmetry employed for this shelxl refinement is uniquely defined
by the following loop, which should always be used as a source of
symmetry information in preference to the above space-group names.
They are only intended as comments.
;
_shelx_estimated_absorpt_t_min 0.875
_shelx_estimated_absorpt_t_max 0.989

loop_
_space_group_symop_operation_xyz
'x, y, z'
'-x+1/2, -y, z+1/2'
'-x, y+1/2, -z+1/2'
'x+1/2, -y+1/2, -z'
'-x, -y, -z'
'x-1/2, y, -z-1/2'
'x, -y-1/2, z-1/2'
'-x-1/2, y-1/2, z'

loop_
_atom_site_label
_atom_site_type_symbol
_atom_site_fract_x
_atom_site_fract_y
_atom_site_fract_z
_atom_site_U_iso_or_equiv
_atom_site_adp_type
_atom_site_occupancy
_atom_site_site_symmetry_order
_atom_site_calc_flag
_atom_site_refinement_flags_posn
_atom_site_refinement_flags_adp
C2 C 0.8429(11) 0.2479(3) 1.0424(2) 0.0265(14) Uani 1 1 d . .
C4 C 0.8692(11) 0.3622(3) 1.0047(3) 0.0265(14) Uani 1 1 d . .
C4A C 0.8576(11) 0.3162(4) 0.9699(2) 0.031(2) Uani 1 1 d . .
C6 C 0.8459(10) 0.3086(3) 0.9029(2) 0.0250(19) Uani 1 1 d . .
C7 C 0.8433(10) 0.2304(3) 0.9073(2) 0.0245(18) Uani 1 1 d . .
C8A C 0.8401(10) 0.2404(4) 0.9738(2) 0.0252(18) Uani 1 1 d . .
C61 C 0.8339(12) 0.3438(3) 0.8623(2) 0.0240(19) Uani 1 1 d . .
C62 C 0.6874(14) 0.3216(4) 0.8348(3) 0.047(2) Uani 1 1 d . .
H62 H 0.5927 0.2848 0.8417 0.057 Uiso 1 1 calc R U
C63 C 0.6806(13) 0.3539(4) 0.7967(3) 0.044(2) Uani 1 1 d . .
H63 H 0.5852 0.3374 0.7776 0.053 Uiso 1 1 calc R U
C64 C 0.8112(13) 0.4088(4) 0.7874(3) 0.042(2) Uani 1 1 d . .
H64 H 0.8005 0.4337 0.7627 0.050 Uiso 1 1 calc R U
C65 C 0.9551(14) 0.4275(4) 0.8136(3) 0.042(2) Uani 1 1 d . .
H65 H 1.0519 0.4630 0.8059 0.050 Uiso 1 1 calc R U
C66 C 0.9703(11) 0.3974(4) 0.8518(3) 0.036(2) Uani 1 1 d . .
H66 H 1.0714 0.4134 0.8699 0.044 Uiso 1 1 calc R U
C70 C 0.8745(15) 0.1818(4) 0.8713(3) 0.041(2) Uani 1 1 d . .
C72 C 1.1698(12) 0.0915(4) 0.7445(3) 0.050(3) Uani 1 1 d . .
H72 H 1.1955 0.0701 0.7193 0.060 Uiso 1 1 calc R U
C73 C 1.1694(11) 0.1681(4) 0.7476(3) 0.043(2) Uani 1 1 d . .
H73 H 1.1949 0.1988 0.7254 0.052 Uiso 1 1 calc R U
C74 C 1.1303(10) 0.1955(4) 0.7844(2) 0.034(2) Uani 1 1 d . .
H74 H 1.1276 0.2471 0.7873 0.041 Uiso 1 1 calc R U
C75 C 1.0960(11) 0.1557(4) 0.8160(2) 0.0232(19) Uani 1 1 d . .
C76 C 1.1037(11) 0.0790(4) 0.8111(3) 0.036(2) Uani 1 1 d . .
N1 N 0.8369(8) 0.2078(3) 1.01052(17) 0.0268(16) Uani 1 1 d . .
H1 H 0.8307 0.1599 1.0125 0.032 Uiso 1 1 calc R U
N3 N 0.8610(8) 0.3235(3) 1.04075(18) 0.0265(16) Uani 1 1 d . .
H3 H 0.8676 0.3482 1.0632 0.032 Uiso 1 1 calc R U
N5 N 0.8567(9) 0.3512(3) 0.93435(19) 0.0283(16) Uani 1 1 d . .
N8 N 0.8467(8) 0.1970(3) 0.94097(18) 0.0261(16) Uani 1 1 d . .
N70 N 1.0475(11) 0.1859(3) 0.8541(2) 0.0303(18) Uani 1 1 d . .
N71 N 1.1351(9) 0.0467(3) 0.7760(2) 0.0343(17) Uani 1 1 d . .
N76 N 1.0722(11) 0.0302(3) 0.8434(2) 0.042(2) Uani 1 1 d D .
O1S O 0.8493(9) 0.0394(3) 0.9421(2) 0.069(3) Uani 1 1 d D .
O2S O 0.3144(8) 0.4487(3) 0.9523(2) 0.0510(17) Uani 1 1 d D .
O4 O 0.9051(9) 0.4284(3) 1.00528(16) 0.0452(16) Uani 1 1 d . .
O4S O 0.4186(7) 0.0724(3) 0.89645(15) 0.0339(15) Uani 1 1 d D .
O70 O 0.7321(8) 0.1428(2) 0.85782(15) 0.0337(15) Uani 1 1 d . .
S1 S 0.8441(3) 0.21067(10) 1.08929(7) 0.0370(6) Uani 1 1 d . .
O5S O 0.9662(7) 0.4890(3) 0.94629(15) 0.025 Uani 1 1 d D .
H11S H 0.820(11) 0.044(4) 0.9680(9) 0.038 Uiso 1 1 d D U
H12S H 0.936(8) 0.078(2) 0.9389(17) 0.038 Uiso 1 1 d D U
H21S H 0.429(6) 0.428(4) 0.9435(16) 0.038 Uiso 1 1 d D U
H22S H 0.332(9) 0.448(4) 0.9785(6) 0.038 Uiso 1 1 d D U
H41S H 0.543(4) 0.076(3) 0.8862(16) 0.038 Uiso 1 1 d D U
H42S H 0.340(6) 0.073(4) 0.8748(11) 0.038 Uiso 1 1 d D U
H70 H 1.169(10) 0.221(3) 0.8599(18) 0.031 Uiso 1 1 d . U
H761 H 1.094(10) -0.0173(15) 0.8371(19) 0.031 Uiso 1 1 d D U
H762 H 0.979(8) 0.053(3) 0.8584(18) 0.031 Uiso 1 1 d D U
H51S H 0.903(7) 0.489(3) 0.9251(11) 0.038 Uiso 1 1 d D U
H52S H 1.089(4) 0.476(3) 0.9438(16) 0.038 Uiso 1 1 d D U

loop_
_atom_site_aniso_label
_atom_site_aniso_U_11
_atom_site_aniso_U_22
_atom_site_aniso_U_33
_atom_site_aniso_U_23
_atom_site_aniso_U_13
_atom_site_aniso_U_12
C2 0.033(4) 0.012(3) 0.034(4) 0.002(3) 0.016(3) -0.005(2)
C4 0.033(4) 0.012(3) 0.034(4) 0.002(3) 0.016(3) -0.005(2)
C4A 0.034(5) 0.037(5) 0.022(5) 0.017(4) 0.004(4) 0.000(4)
C6 0.013(4) 0.029(4) 0.033(5) -0.017(4) -0.006(4) -0.001(3)
C7 0.025(5) 0.027(4) 0.022(5) 0.009(4) -0.008(4) -0.003(3)
C8A 0.028(5) 0.021(4) 0.026(5) 0.007(4) 0.001(4) -0.003(3)
C61 0.046(5) 0.012(4) 0.015(5) 0.000(3) -0.003(4) -0.005(4)
C62 0.061(7) 0.040(5) 0.040(7) 0.002(5) 0.013(6) 0.005(4)
C63 0.068(7) 0.037(5) 0.026(6) 0.005(4) -0.012(5) -0.008(5)
C64 0.056(6) 0.015(4) 0.056(7) 0.004(4) -0.007(6) 0.010(4)
C65 0.058(7) 0.035(5) 0.032(6) 0.009(4) 0.005(5) 0.008(5)
C66 0.047(6) 0.021(4) 0.041(7) 0.001(4) -0.002(5) -0.019(4)
C70 0.046(6) 0.028(5) 0.050(7) 0.001(4) 0.000(6) 0.003(4)
C72 0.046(6) 0.056(6) 0.047(7) 0.013(5) 0.007(5) 0.004(4)
C73 0.060(6) 0.025(4) 0.044(6) -0.003(4) 0.010(5) 0.014(4)
C74 0.033(5) 0.041(5) 0.028(6) 0.003(4) 0.004(5) 0.005(4)
C75 0.036(5) 0.019(4) 0.014(5) -0.003(4) 0.002(4) -0.004(3)
C76 0.035(6) 0.014(4) 0.058(7) 0.005(4) 0.003(5) 0.004(4)
N1 0.042(4) 0.012(3) 0.027(4) 0.009(3) 0.015(3) -0.006(3)
N3 0.036(4) 0.015(3) 0.028(4) -0.011(3) -0.008(3) -0.008(3)
N5 0.036(4) 0.020(3) 0.029(4) -0.003(3) -0.005(4) -0.003(3)
N8 0.019(4) 0.030(4) 0.029(5) 0.002(3) 0.007(3) -0.001(3)
N70 0.018(4) 0.032(4) 0.041(5) 0.003(3) 0.003(4) -0.006(3)
N71 0.030(4) 0.041(4) 0.032(5) 0.001(4) 0.010(4) 0.006(3)
N76 0.050(5) 0.015(4) 0.062(6) 0.002(4) -0.009(4) 0.015(3)
O1S 0.039(4) 0.017(3) 0.152(9) 0.010(4) -0.024(5) -0.002(3)
O2S 0.054(4) 0.037(3) 0.062(5) 0.000(4) 0.005(4) -0.014(3)
O4 0.073(4) 0.024(3) 0.039(4) -0.005(3) 0.013(3) -0.004(3)
O4S 0.027(3) 0.037(3) 0.038(4) 0.003(3) -0.003(3) 0.010(3)
O70 0.042(4) 0.029(3) 0.030(4) -0.003(3) 0.003(3) -0.013(3)
S1 0.0436(14) 0.0309(11) 0.0363(14) 0.0004(11) -0.0010(12) -0.0027(10)
O5S 0.022 0.023 0.032 0.002 -0.002 0.007

loop_
_atom_type_symbol
_atom_type_description
_atom_type_scat_dispersion_real
_atom_type_scat_dispersion_imag
_atom_type_scat_source
C C 0.0033 0.0016 'International Tables Vol C Tables 4.2.6.8 and 6.1.1.4'
H H 0.0000 0.0000 'International Tables Vol C Tables 4.2.6.8 and 6.1.1.4'
N N 0.0061 0.0033 'International Tables Vol C Tables 4.2.6.8 and 6.1.1.4'
O O 0.0106 0.0060 'International Tables Vol C Tables 4.2.6.8 and 6.1.1.4'
S S 0.1246 0.1234 'International Tables Vol C Tables 4.2.6.8 and 6.1.1.4'

loop_
_geom_angle_atom_site_label_1
_geom_angle_atom_site_label_2
_geom_angle_atom_site_label_3
_geom_angle
N1 C2 N3 122.2(7)
N1 C2 S1 122.2(5)
N3 C2 S1 115.5(6)
O4 C4 N3 119.2(7)
O4 C4 C4A 126.5(7)
N3 C4 C4A 113.8(6)
N5 C4A C8A 123.4(7)
N5 C4A C4 116.1(7)
C8A C4A C4 120.5(7)
N5 C6 C7 120.4(7)
N5 C6 C61 118.4(6)
C7 C6 C61 121.1(6)
N8 C7 C6 124.2(7)
N8 C7 C70 114.9(6)
C6 C7 C70 120.0(7)
N8 C8A N1 118.4(6)
N8 C8A C4A 120.1(7)
N1 C8A C4A 121.1(7)
C66 C61 C62 119.3(7)
C66 C61 C6 120.1(7)
C62 C61 C6 120.6(6)
C61 C62 C63 120.0(8)
C61 C62 H62 120.0
C63 C62 H62 120.0
C64 C63 C62 119.8(9)
C64 C63 H63 120.1
C62 C63 H63 120.1
C65 C64 C63 119.1(9)
C65 C64 H64 120.4
C63 C64 H64 120.4
C64 C65 C66 123.6(9)
C64 C65 H65 118.2
C66 C65 H65 118.2
C61 C66 C65 117.9(8)
C61 C66 H66 121.1
C65 C66 H66 121.1
O70 C70 N70 122.4(8)
O70 C70 C7 121.0(8)
N70 C70 C7 116.5(8)
N71 C72 C73 123.0(8)
N71 C72 H72 118.5
C73 C72 H72 118.5
C74 C73 C72 115.8(8)
C74 C73 H73 122.1
C72 C73 H73 122.1
C75 C74 C73 124.5(7)
C75 C74 H74 117.7
C73 C74 H74 117.7
C74 C75 C76 116.9(7)
C74 C75 N70 123.4(7)
C76 C75 N70 119.6(7)
N71 C76 C75 123.1(8)
N71 C76 N76 114.8(6)
C75 C76 N76 122.0(8)
C2 N1 C8A 119.8(6)
C2 N1 H1 120.1
C8A N1 H1 120.1
C2 N3 C4 122.6(6)
C2 N3 H3 118.7
C4 N3 H3 118.7
C6 N5 C4A 115.4(6)
C7 N8 C8A 115.8(6)
C70 N70 C75 125.4(7)
C70 N70 H70 130(4)
C75 N70 H70 103(3)
C76 N71 C72 116.6(7)
C76 N76 H761 114(4)
C76 N76 H762 104(4)
H761 N76 H762 134(6)
H11S O1S H12S 100(3)
H21S O2S H22S 102(3)
H41S O4S H42S 103(3)
H51S O5S H52S 113(3)

loop_
_geom_bond_atom_site_label_1
_geom_bond_atom_site_label_2
_geom_bond_distance
C2 N1 1.298(8)
C2 N3 1.389(7)
C2 S1 1.718(8)
C4 O4 1.234(7)
C4 N3 1.404(9)
C4 C4A 1.445(10)
C4A N5 1.355(9)
C4A C8A 1.396(9)
C6 N5 1.315(8)
C6 C7 1.438(9)
C6 C61 1.510(10)
C7 N8 1.286(8)
C7 C70 1.514(10)
C8A N8 1.360(9)
C8A N1 1.372(8)
C61 C66 1.379(9)
C61 C62 1.402(10)
C62 C63 1.409(10)
C62 H62 0.9500
C63 C64 1.362(9)
C63 H63 0.9500
C64 C65 1.342(10)
C64 H64 0.9500
C65 C66 1.399(11)
C65 H65 0.9500
C66 H66 0.9500
C70 O70 1.266(9)
C70 N70 1.285(10)
C72 N71 1.357(9)
C72 C73 1.404(9)
C72 H72 0.9500
C73 C74 1.357(10)
C73 H73 0.9500
C74 C75 1.308(9)
C74 H74 0.9500
C75 C76 1.412(9)
C75 N70 1.434(9)
C76 N71 1.337(10)
C76 N76 1.421(10)
N1 H1 0.8800
N3 H3 0.8800
N70 H70 1.05(7)
N76 H761 0.91(2)
N76 H762 0.90(2)
O1S H11S 0.90(2)
O1S H12S 0.92(2)
O2S H21S 0.90(2)
O2S H22S 0.89(2)
O4S H41S 0.89(2)
O4S H42S 0.90(2)
O5S H51S 0.826(19)
O5S H52S 0.85(2)

loop_
_geom_torsion_atom_site_label_1
_geom_torsion_atom_site_label_2
_geom_torsion_atom_site_label_3
_geom_torsion_atom_site_label_4
_geom_torsion
O4 C4 C4A N5 -10.4(12)
N3 C4 C4A N5 177.4(6)
O4 C4 C4A C8A 172.2(8)
N3 C4 C4A C8A 0.0(10)
N5 C6 C7 N8 1.6(11)
C61 C6 C7 N8 -177.8(7)
N5 C6 C7 C70 -167.3(7)
C61 C6 C7 C70 13.4(10)
N5 C4A C8A N8 8.3(11)
C4 C4A C8A N8 -174.4(7)
N5 C4A C8A N1 -178.4(6)
C4 C4A C8A N1 -1.1(11)
N5 C6 C61 C66 50.1(10)
C7 C6 C61 C66 -130.6(7)
N5 C6 C61 C62 -131.2(7)
C7 C6 C61 C62 48.1(10)
C66 C61 C62 C63 0.0(11)
C6 C61 C62 C63 -178.7(7)
C61 C62 C63 C64 -2.8(12)
C62 C63 C64 C65 5.2(12)
C63 C64 C65 C66 -5.2(13)
C62 C61 C66 C65 0.2(11)
C6 C61 C66 C65 178.9(7)
C64 C65 C66 C61 2.4(12)
N8 C7 C70 O70 78.4(9)
C6 C7 C70 O70 -111.7(8)
N8 C7 C70 N70 -105.7(8)
C6 C7 C70 N70 64.2(9)
N71 C72 C73 C74 -0.5(12)
C72 C73 C74 C75 0.6(12)
C73 C74 C75 C76 1.0(12)
C73 C74 C75 N70 -177.6(7)
C74 C75 C76 N71 -3.0(12)
N70 C75 C76 N71 175.6(7)
C74 C75 C76 N76 179.0(7)
N70 C75 C76 N76 -2.4(11)
N3 C2 N1 C8A -2.7(11)
S1 C2 N1 C8A -178.7(5)
N8 C8A N1 C2 175.8(7)
C4A C8A N1 C2 2.4(11)
N1 C2 N3 C4 1.6(11)
S1 C2 N3 C4 177.9(5)
O4 C4 N3 C2 -173.0(7)
C4A C4 N3 C2 -0.2(10)
C7 C6 N5 C4A -2.3(10)
C61 C6 N5 C4A 177.1(6)
C8A C4A N5 C6 -2.5(11)
C4 C4A N5 C6 -179.9(6)
C6 C7 N8 C8A 4.0(10)
C70 C7 N8 C8A 173.4(7)
N1 C8A N8 C7 178.0(6)
C4A C8A N8 C7 -8.6(10)
O70 C70 N70 C75 8.1(12)
C7 C70 N70 C75 -167.8(6)
C74 C75 N70 C70 110.0(9)
C76 C75 N70 C70 -68.5(10)
C75 C76 N71 C72 3.1(11)
N76 C76 N71 C72 -178.7(7)
C73 C72 N71 C76 -1.3(12)
